data_2108849
loop_
_publ_author_name
'Bujak, Maciej'
'Podsiad\/lo, Marcin'
'Katrusiak, Andrzej'

_publ_section_title
;
 Properties and interactions -- melting point of tribromobenzene isomers
;
_journal_coeditor_code LO5092
_journal_issue 4
_journal_name_full 'Acta Crystallographica Section B'
_journal_page_first
;
;
_journal_paper_doi 10.1107/S2052520621006399
_journal_volume 77
_journal_year 2021
_chemical_formula_moiety 'C6 H3 Br3'
_chemical_formula_sum 'C6 H3 Br3'
_chemical_formula_weight 314.78
_space_group_crystal_system monoclinic
_space_group_IT_number 14
_space_group_name_Hall '-P 2ybc'
_space_group_name_H-M_alt 'P 1 21/c 1'
_atom_sites_solution_hydrogens difmap
_atom_sites_solution_primary direct
_atom_sites_solution_secondary difmap
_audit_creation_method SHELXL-2014/7
_cell_angle_alpha 90
_cell_angle_beta 113.102(5)
_cell_angle_gamma 90
_cell_formula_units_Z 8
_cell_length_a 12.7973(5)
_cell_length_b 8.2623(3)
_cell_length_c 15.4666(6)
_cell_measurement_reflns_used 4437
_cell_measurement_temperature 100.0(1)
_cell_measurement_theta_max 31.53
_cell_measurement_theta_min 3.01
_cell_volume 1504.22(11)
_computing_cell_refinement 'CrysAlisPro 1.171.39.46 (Rigaku Oxford Diffraction, 2018)'
_computing_data_collection 'CrysAlisPro 1.171.39.46 (Rigaku Oxford Diffraction, 2018)'
_computing_data_reduction 'CrysAlisPro 1.171.39.46 (Rigaku Oxford Diffraction, 2018)'
_computing_molecular_graphics 'Mercury (Macrae at al., 2020)'
_computing_publication_material 'SHELXL-2014/7 (Sheldrick, 2014)'
_computing_structure_refinement 'SHELXL-2014/7 (Sheldrick, 2014)'
_computing_structure_solution 'SHELXS-97 (Sheldrick, 2008)'
_diffrn_ambient_temperature 100.0(1)
_diffrn_detector_area_resol_mean 16.1544
_diffrn_measured_fraction_theta_full 0.998
_diffrn_measured_fraction_theta_max 0.998
_diffrn_measurement_device_type 'Xcalibur, Eos'
_diffrn_measurement_method '\w scans'
_diffrn_radiation_type MoK\a
_diffrn_radiation_wavelength 0.71073
_diffrn_reflns_av_R_equivalents 0.0595
_diffrn_reflns_av_unetI/netI 0.0375
_diffrn_reflns_Laue_measured_fraction_full 0.998
_diffrn_reflns_Laue_measured_fraction_max 0.998
_diffrn_reflns_limit_h_max 15
_diffrn_reflns_limit_h_min -15
_diffrn_reflns_limit_k_max 10
_diffrn_reflns_limit_k_min -10
_diffrn_reflns_limit_l_max 19
_diffrn_reflns_limit_l_min -19
_diffrn_reflns_number 20735
_diffrn_reflns_point_group_measured_fraction_full 0.998
_diffrn_reflns_point_group_measured_fraction_max 0.998
_diffrn_reflns_theta_full 25.242
_diffrn_reflns_theta_max 25.998
_diffrn_reflns_theta_min 2.851
_diffrn_source 'fine-focus sealed X-ray tube'
_exptl_absorpt_coefficient_mu 15.993
_exptl_absorpt_correction_T_max 0.166
_exptl_absorpt_correction_T_min 0.044
_exptl_absorpt_correction_type analytical
_exptl_absorpt_process_details
;
CrysAlisPro 1.171.39.46 (Rigaku Oxford Diffraction, 2018)
Analytical numeric absorption correction using a multifaceted crystal
model based on expressions derived by R.C. Clark & J.S. Reid.
(Clark, R. C. & Reid, J. S. (1995). Acta Cryst. A51, 887-897)
Empirical absorption correction using spherical harmonics,
implemented in SCALE3 ABSPACK scaling algorithm.
;
_exptl_crystal_colour yellow
_exptl_crystal_density_diffrn 2.780
_exptl_crystal_density_method 'not measured'
_exptl_crystal_description tabular
_exptl_crystal_F_000 1152
_exptl_crystal_size_max 0.48
_exptl_crystal_size_mid 0.25
_exptl_crystal_size_min 0.18
_refine_diff_density_max 0.706
_refine_diff_density_min -0.587
_refine_diff_density_rms 0.138
_refine_ls_extinction_coef 0.00053(6)
_refine_ls_extinction_expression Fc^*^=kFc[1+0.001xFc^2^\l^3^/sin(2\q)]^-1/4^
_refine_ls_extinction_method 'SHELXL-2014/7 (Sheldrick 2014)'
_refine_ls_goodness_of_fit_ref 1.043
_refine_ls_hydrogen_treatment constr
_refine_ls_matrix_type full
_refine_ls_number_parameters 164
_refine_ls_number_reflns 2944
_refine_ls_number_restraints 0
_refine_ls_restrained_S_all 1.043
_refine_ls_R_factor_all 0.0420
_refine_ls_R_factor_gt 0.0271
_refine_ls_shift/su_max 0.000
_refine_ls_shift/su_mean 0.000
_refine_ls_structure_factor_coef Fsqd
_refine_ls_weighting_details 'w=1/[\s^2^(Fo^2^)+(0.0199P)^2^] where P=(Fo^2^+2Fc^2^)/3'
_refine_ls_weighting_scheme calc
_refine_ls_wR_factor_gt 0.0515
_refine_ls_wR_factor_ref 0.0545
_reflns_Friedel_coverage 0.000
_reflns_number_gt 2364
_reflns_number_total 2944
_reflns_threshold_expression 'I > 2\s(I)'
_cod_data_source_file lo5092sup1.cif
_cod_data_source_block 123TBB_100K
_cod_original_sg_symbol_H-M 'P 21/c'
_cod_database_code 2108849
_shelx_shelxl_version_number 2014/7
_shelx_space_group_comment
;
The symmetry employed for this shelxl refinement is uniquely defined
by the following loop, which should always be used as a source of
symmetry information in preference to the above space-group names.
They are only intended as comments.
;
_shelx_estimated_absorpt_t_min 0.048
_shelx_estimated_absorpt_t_max 0.161

loop_
_space_group_symop_operation_xyz
'x, y, z'
'-x, y+1/2, -z+1/2'
'-x, -y, -z'
'x, -y-1/2, z-1/2'

loop_
_atom_site_label
_atom_site_type_symbol
_atom_site_fract_x
_atom_site_fract_y
_atom_site_fract_z
_atom_site_U_iso_or_equiv
_atom_site_adp_type
_atom_site_occupancy
_atom_site_site_symmetry_order
_atom_site_calc_flag
_atom_site_refinement_flags_posn
_atom_site_refinement_flags_adp
_atom_site_refinement_flags_occupancy
_atom_site_disorder_assembly
_atom_site_disorder_group
C11 C 0.4736(3) 0.2316(6) 0.0507(3) 0.0153(10) Uani 1 1 d . . . . .
Br11 Br 0.54994(4) 0.30087(6) 0.17635(3) 0.02269(13) Uani 1 1 d . . . . .
C12 C 0.3833(3) 0.1246(5) 0.0258(3) 0.0115(9) Uani 1 1 d . . . . .
Br12 Br 0.33085(3) 0.04471(6) 0.11605(3) 0.01838(12) Uani 1 1 d . . . . .
C13 C 0.3302(3) 0.0789(6) -0.0678(3) 0.0147(10) Uani 1 1 d . . . . .
Br13 Br 0.20472(4) -0.06360(6) -0.10801(3) 0.02237(12) Uani 1 1 d . . . . .
C14 C 0.3667(4) 0.1383(6) -0.1344(3) 0.0175(10) Uani 1 1 d . . . . .
H14 H 0.3305 0.1065 -0.1968 0.021 Uiso 1 1 calc R U . . .
C15 C 0.4568(3) 0.2448(6) -0.1088(3) 0.0175(10) Uani 1 1 d . . . . .
H15 H 0.4808 0.2854 -0.1540 0.021 Uiso 1 1 calc R U . . .
C16 C 0.5113(4) 0.2911(6) -0.0158(3) 0.0178(10) Uani 1 1 d . . . . .
H16 H 0.5728 0.3616 0.0020 0.021 Uiso 1 1 calc R U . . .
C21 C 0.0709(3) 0.7280(6) 0.0420(3) 0.0152(10) Uani 1 1 d . . . . .
Br21 Br 0.11865(4) 0.80033(6) 0.16767(3) 0.02038(12) Uani 1 1 d . . . . .
C22 C 0.1359(3) 0.6191(6) 0.0151(3) 0.0134(9) Uani 1 1 d . . . . .
Br22 Br 0.27500(3) 0.54020(6) 0.10351(3) 0.01850(12) Uani 1 1 d . . . . .
C23 C 0.0971(3) 0.5749(6) -0.0788(3) 0.0138(9) Uani 1 1 d . . . . .
Br23 Br 0.18230(4) 0.43148(6) -0.12113(3) 0.02108(12) Uani 1 1 d . . . . .
C24 C -0.0025(3) 0.6345(6) -0.1440(3) 0.0173(10) Uani 1 1 d . . . . .
H24 H -0.0272 0.6032 -0.2067 0.021 Uiso 1 1 calc R U . . .
C25 C -0.0665(3) 0.7426(6) -0.1156(3) 0.0178(10) Uani 1 1 d . . . . .
H25 H -0.1342 0.7834 -0.1595 0.021 Uiso 1 1 calc R U . . .
C26 C -0.0299(3) 0.7893(6) -0.0230(3) 0.0157(10) Uani 1 1 d . . . . .
H26 H -0.0727 0.8616 -0.0043 0.019 Uiso 1 1 calc R U . . .

loop_
_atom_site_aniso_label
_atom_site_aniso_U_11
_atom_site_aniso_U_22
_atom_site_aniso_U_33
_atom_site_aniso_U_23
_atom_site_aniso_U_13
_atom_site_aniso_U_12
C11 0.014(2) 0.020(3) 0.010(2) 0.0003(17) 0.0030(17) 0.0040(19)
Br11 0.0224(2) 0.0288(3) 0.0118(2) -0.00248(19) 0.00123(18) -0.0039(2)
C12 0.014(2) 0.013(3) 0.010(2) 0.0044(16) 0.0065(17) 0.0057(18)
Br12 0.0196(2) 0.0227(3) 0.0146(2) 0.00521(18) 0.00870(18) 0.00203(19)
C13 0.013(2) 0.013(3) 0.016(2) 0.0009(17) 0.0034(18) 0.0026(18)
Br13 0.0227(2) 0.0213(3) 0.0195(3) -0.00328(19) 0.00440(19) -0.0062(2)
C14 0.026(2) 0.014(3) 0.011(2) 0.0001(17) 0.0048(19) 0.007(2)
C15 0.022(2) 0.018(3) 0.016(2) 0.0036(18) 0.0120(19) 0.005(2)
C16 0.018(2) 0.015(3) 0.020(3) 0.0027(18) 0.0072(19) -0.0003(19)
C21 0.018(2) 0.020(3) 0.007(2) -0.0015(17) 0.0049(17) -0.0051(19)
Br21 0.0237(2) 0.0261(3) 0.0117(2) -0.00286(18) 0.00738(18) -0.0022(2)
C22 0.011(2) 0.012(3) 0.018(2) 0.0046(17) 0.0064(17) 0.0001(18)
Br22 0.0150(2) 0.0244(3) 0.0134(2) 0.00364(18) 0.00263(17) 0.00150(19)
C23 0.018(2) 0.010(3) 0.015(2) -0.0020(17) 0.0074(18) -0.0029(18)
Br23 0.0242(2) 0.0221(3) 0.0173(2) -0.00186(18) 0.00858(19) 0.0051(2)
C24 0.016(2) 0.021(3) 0.013(2) -0.0025(18) 0.0040(18) -0.0042(19)
C25 0.012(2) 0.023(3) 0.014(2) 0.0028(18) 0.0003(18) -0.0023(19)
C26 0.016(2) 0.016(3) 0.019(2) -0.0012(18) 0.0114(18) 0.0003(19)

loop_
_atom_type_symbol
_atom_type_description
_atom_type_scat_dispersion_real
_atom_type_scat_dispersion_imag
_atom_type_scat_source
C C 0.0033 0.0016 'International Tables Vol C Tables 4.2.6.8 and 6.1.1.4'
H H 0.0000 0.0000 'International Tables Vol C Tables 4.2.6.8 and 6.1.1.4'
Br Br -0.2901 2.4595 'International Tables Vol C Tables 4.2.6.8 and 6.1.1.4'

loop_
_geom_angle_atom_site_label_1
_geom_angle_atom_site_label_2
_geom_angle_atom_site_label_3
_geom_angle
_geom_angle_site_symmetry_1
_geom_angle_site_symmetry_3
_geom_angle_publ_flag
C12 C11 C16 121.0(4) . . ?
C12 C11 Br11 121.2(3) . . ?
C16 C11 Br11 117.8(3) . . ?
C11 C12 C13 118.6(4) . . ?
C11 C12 Br12 121.1(3) . . ?
C13 C12 Br12 120.3(3) . . ?
C14 C13 C12 120.8(4) . . ?
C14 C13 Br13 118.0(3) . . ?
C12 C13 Br13 121.2(3) . . ?
C13 C14 C15 120.2(4) . . ?
C13 C14 H14 119.9 . . ?
C15 C14 H14 119.9 . . ?
C14 C15 C16 119.9(4) . . ?
C14 C15 H15 120.0 . . ?
C16 C15 H15 120.0 . . ?
C15 C16 C11 119.6(4) . . ?
C15 C16 H16 120.2 . . ?
C11 C16 H16 120.2 . . ?
C26 C21 C22 120.9(4) . . ?
C26 C21 Br21 117.7(3) . . ?
C22 C21 Br21 121.4(3) . . ?
C23 C22 C21 118.2(4) . . ?
C23 C22 Br22 121.1(3) . . ?
C21 C22 Br22 120.7(3) . . ?
C24 C23 C22 121.6(4) . . ?
C24 C23 Br23 117.8(3) . . ?
C22 C23 Br23 120.6(3) . . ?
C23 C24 C25 119.3(4) . . ?
C23 C24 H24 120.3 . . ?
C25 C24 H24 120.3 . . ?
C26 C25 C24 120.4(4) . . ?
C26 C25 H25 119.8 . . ?
C24 C25 H25 119.8 . . ?
C25 C26 C21 119.6(4) . . ?
C25 C26 H26 120.2 . . ?
C21 C26 H26 120.2 . . ?

loop_
_geom_bond_atom_site_label_1
_geom_bond_atom_site_label_2
_geom_bond_distance
_geom_bond_site_symmetry_2
_geom_bond_publ_flag
C11 C12 1.384(6) . ?
C11 C16 1.386(6) . ?
C11 Br11 1.888(4) . ?
C12 C13 1.388(6) . ?
C12 Br12 1.890(4) . ?
C13 C14 1.378(6) . ?
C13 Br13 1.889(4) . ?
C14 C15 1.379(6) . ?
C14 H14 0.9300 . ?
C15 C16 1.384(6) . ?
C15 H15 0.9300 . ?
C16 H16 0.9300 . ?
C21 C26 1.384(6) . ?
C21 C22 1.395(6) . ?
C21 Br21 1.891(4) . ?
C22 C23 1.386(6) . ?
C22 Br22 1.886(4) . ?
C23 C24 1.370(6) . ?
C23 Br23 1.893(4) . ?
C24 C25 1.394(6) . ?
C24 H24 0.9300 . ?
C25 C26 1.375(6) . ?
C25 H25 0.9300 . ?
C26 H26 0.9300 . ?

loop_
_geom_torsion_atom_site_label_1
_geom_torsion_atom_site_label_2
_geom_torsion_atom_site_label_3
_geom_torsion_atom_site_label_4
_geom_torsion
_geom_torsion_site_symmetry_1
_geom_torsion_site_symmetry_2
_geom_torsion_site_symmetry_3
_geom_torsion_site_symmetry_4
_geom_torsion_publ_flag
C16 C11 C12 C13 -0.6(7) . . . . ?
Br11 C11 C12 C13 179.6(3) . . . . ?
C16 C11 C12 Br12 -179.5(3) . . . . ?
Br11 C11 C12 Br12 0.8(5) . . . . ?
C11 C12 C13 C14 0.2(6) . . . . ?
Br12 C12 C13 C14 179.0(3) . . . . ?
C11 C12 C13 Br13 -178.9(3) . . . . ?
Br12 C12 C13 Br13 0.0(5) . . . . ?
C12 C13 C14 C15 -0.1(7) . . . . ?
Br13 C13 C14 C15 178.9(3) . . . . ?
C13 C14 C15 C16 0.5(7) . . . . ?
C14 C15 C16 C11 -1.0(7) . . . . ?
C12 C11 C16 C15 1.0(7) . . . . ?
Br11 C11 C16 C15 -179.2(3) . . . . ?
C26 C21 C22 C23 0.5(6) . . . . ?
Br21 C21 C22 C23 -178.3(3) . . . . ?
C26 C21 C22 Br22 178.5(3) . . . . ?
Br21 C21 C22 Br22 -0.3(5) . . . . ?
C21 C22 C23 C24 -0.4(6) . . . . ?
Br22 C22 C23 C24 -178.4(3) . . . . ?
C21 C22 C23 Br23 178.6(3) . . . . ?
Br22 C22 C23 Br23 0.6(5) . . . . ?
C22 C23 C24 C25 0.1(7) . . . . ?
Br23 C23 C24 C25 -178.9(3) . . . . ?
C23 C24 C25 C26 0.1(7) . . . . ?
C24 C25 C26 C21 -0.1(7) . . . . ?
C22 C21 C26 C25 -0.2(7) . . . . ?
Br21 C21 C26 C25 178.6(3) . . . . ?

_cod_database_fobs_code 2108849
